data_7015079
loop_
_publ_author_name
'Fang, Shao-Ming'
'Hu, Min'
'Zhang, Qiang'
'Du, Miao'
'Liu, Chun-Sen'

_publ_section_title
;
 Ag(I) and Zn(II) coordination polymers with a bulky naphthalene-based
 dicarboxyl tecton and different 4,4'-bipyridyl-like bridging
 co-ligands: structural regulation and properties.
;
_journal_issue 17
_journal_name_full 'Dalton transactions (Cambridge, England : 2003)'
_journal_page_first 4527
_journal_page_last 4541
_journal_paper_doi 10.1039/c0dt00903b
_journal_volume 40
_journal_year 2011
_chemical_formula_sum 'C17 H14 N2 O6 Zn'
_chemical_formula_weight 407.67
_chemical_name_systematic
;
?
;
_space_group_IT_number 41
_symmetry_cell_setting orthorhombic
_symmetry_space_group_name_Hall 'A 2 -2ab'
_symmetry_space_group_name_H-M 'A b a 2'
_atom_sites_solution_hydrogens geom
_atom_sites_solution_primary direct
_atom_sites_solution_secondary difmap
_audit_creation_method SHELXL-97
_cell_angle_alpha 90.00
_cell_angle_beta 90.00
_cell_angle_gamma 90.00
_cell_formula_units_Z 8
_cell_length_a 22.2072(7)
_cell_length_b 13.0160(5)
_cell_length_c 11.4239(7)
_cell_measurement_reflns_used 2221
_cell_measurement_temperature 294(2)
_cell_measurement_theta_max 28.2205
_cell_measurement_theta_min 2.9932
_cell_volume 3302.1(3)
_computing_cell_refinement 'SAINT (Bruker, 2007)'
_computing_data_collection 'SMART (Bruker, 2007)'
_computing_data_reduction SAINT
_computing_molecular_graphics 'SHELXTL (Sheldrick, 2008)'
_computing_publication_material 'SHELXTL and PLATON (Spek, 2009)'
_computing_structure_refinement 'SHELXL97 (Sheldrick, 2008)'
_computing_structure_solution 'SHELXS97 (Sheldrick, 2008)'
_diffrn_ambient_temperature 294(2)
_diffrn_measured_fraction_theta_full 0.999
_diffrn_measured_fraction_theta_max 0.999
_diffrn_measurement_device_type 'Bruker SMART CCD area-detector'
_diffrn_measurement_method '\f and \w scans'
_diffrn_radiation_monochromator graphite
_diffrn_radiation_source 'fine-focus sealed tube'
_diffrn_radiation_type MoK\a
_diffrn_radiation_wavelength 0.71073
_diffrn_reflns_av_R_equivalents 0.0383
_diffrn_reflns_av_sigmaI/netI 0.0565
_diffrn_reflns_limit_h_max 24
_diffrn_reflns_limit_h_min -26
_diffrn_reflns_limit_k_max 14
_diffrn_reflns_limit_k_min -15
_diffrn_reflns_limit_l_max 13
_diffrn_reflns_limit_l_min -13
_diffrn_reflns_number 11266
_diffrn_reflns_theta_full 24.99
_diffrn_reflns_theta_max 24.99
_diffrn_reflns_theta_min 3.00
_diffrn_standards_number 0
_exptl_absorpt_coefficient_mu 1.526
_exptl_absorpt_correction_T_max 0.7603
_exptl_absorpt_correction_T_min 0.6746
_exptl_absorpt_correction_type multi-scan
_exptl_absorpt_process_details '(SADABS; Sheldrick, 1996)'
_exptl_crystal_colour yellow
_exptl_crystal_density_diffrn 1.640
_exptl_crystal_density_meas ?
_exptl_crystal_density_method 'not measured'
_exptl_crystal_description block
_exptl_crystal_F_000 1664
_exptl_crystal_size_max 0.28
_exptl_crystal_size_mid 0.25
_exptl_crystal_size_min 0.19
_refine_diff_density_max 0.409
_refine_diff_density_min -0.236
_refine_diff_density_rms 0.047
_refine_ls_abs_structure_details 'Flack H D (1983), Acta Cryst. A39, 876-881'
_refine_ls_abs_structure_Flack 0.00(1)
_refine_ls_extinction_method none
_refine_ls_goodness_of_fit_ref 1.001
_refine_ls_hydrogen_treatment constr
_refine_ls_matrix_type full
_refine_ls_number_parameters 235
_refine_ls_number_reflns 2887
_refine_ls_number_restraints 1
_refine_ls_restrained_S_all 1.001
_refine_ls_R_factor_all 0.0487
_refine_ls_R_factor_gt 0.0325
_refine_ls_shift/su_max 0.001
_refine_ls_shift/su_mean 0.000
_refine_ls_structure_factor_coef Fsqd
_refine_ls_weighting_details 'calc w=1/[\s^2^(Fo^2^)+(0.0321P)^2^+0.0000P] where P=(Fo^2^+2Fc^2^)/3'
_refine_ls_weighting_scheme calc
_refine_ls_wR_factor_gt 0.0672
_refine_ls_wR_factor_ref 0.0691
_reflns_number_gt 2130
_reflns_number_total 2887
_reflns_threshold_expression I>2\s(I)
_cod_data_source_file c0dt00903b.txt
_cod_data_source_block 6
_cod_depositor_comments
;
The following automatic conversions were performed:
'_symmetry_cell_setting' value 'Orthorhombic' changed to 'orthorhombic'
according to '/home/saulius/struct/CIF-dictionaries/cif_core.dic'
dictionary named 'cif_core.dic' version 2.4.1 from 2010-06-29.

Automatic conversion script
Id: cif_fix_enum 1555 2011-01-17 13:19:09Z saulius 

The following automatic conversions were performed:

'_exptl_crystal_density_meas' value 'none' was changed to '?' - the
value is perceived as not measured.

Automatic conversion script
Id: cif_fix_values 3008 2015-01-20 13:52:24Z robertas 
;
_cod_original_sg_symbol_H-M Aba2
_cod_database_code 7015079

loop_
_symmetry_equiv_pos_as_xyz
'x, y, z'
'-x, -y, z'
'x+1/2, -y+1/2, z'
'-x+1/2, y+1/2, z'
'x, y+1/2, z+1/2'
'-x, -y+1/2, z+1/2'
'x+1/2, -y+1, z+1/2'
'-x+1/2, y+1, z+1/2'

loop_
_atom_site_label
_atom_site_type_symbol
_atom_site_fract_x
_atom_site_fract_y
_atom_site_fract_z
_atom_site_U_iso_or_equiv
_atom_site_adp_type
_atom_site_occupancy
_atom_site_symmetry_multiplicity
_atom_site_calc_flag
_atom_site_refinement_flags
_atom_site_disorder_assembly
_atom_site_disorder_group
Zn1 Zn 0.700580(17) 0.86831(3) 0.25386(6) 0.03277(13) Uani 1 1 d . . .
C1 C 0.6659(2) 1.0532(3) 0.1686(4) 0.0337(11) Uani 1 1 d . . .
C2 C 0.62534(18) 1.1386(3) 0.1269(4) 0.0289(10) Uani 1 1 d . . .
C3 C 0.64671(17) 1.2423(3) 0.1194(4) 0.0286(10) Uani 1 1 d . . .
C4 C 0.61262(18) 1.3147(3) 0.0650(4) 0.0341(11) Uani 1 1 d . . .
H4 H 0.6273 1.3814 0.0596 0.041 Uiso 1 1 calc R . .
C5 C 0.5556(2) 1.2922(4) 0.0162(4) 0.0340(12) Uani 1 1 d . . .
C6 C 0.5200(2) 1.3666(3) -0.0397(5) 0.0469(13) Uani 1 1 d . . .
H6 H 0.5349 1.4329 -0.0487 0.056 Uiso 1 1 calc R . .
C7 C 0.4634(2) 1.3436(4) -0.0815(5) 0.0564(16) Uani 1 1 d . . .
H7 H 0.4401 1.3937 -0.1179 0.068 Uiso 1 1 calc R . .
C8 C 0.4414(2) 1.2427(4) -0.0680(5) 0.0505(15) Uani 1 1 d . . .
H8 H 0.4031 1.2266 -0.0954 0.061 Uiso 1 1 calc R . .
C9 C 0.4746(2) 1.1698(4) -0.0166(4) 0.0389(13) Uani 1 1 d . . .
H9 H 0.4590 1.1037 -0.0099 0.047 Uiso 1 1 calc R . .
C10 C 0.53298(19) 1.1907(4) 0.0280(4) 0.0313(11) Uani 1 1 d . . .
C11 C 0.56957(19) 1.1165(3) 0.0834(4) 0.0320(11) Uani 1 1 d . . .
H11 H 0.5551 1.0497 0.0905 0.038 Uiso 1 1 calc R . .
C12 C 0.7974(2) 0.7753(4) 0.1820(5) 0.0333(14) Uani 1 1 d . . .
C13 C 0.66312(18) 0.6466(3) 0.2873(4) 0.0398(15) Uani 1 1 d . . .
H13 H 0.7033 0.6363 0.3069 0.048 Uiso 1 1 calc R . .
C14 C 0.62515(18) 0.5628(3) 0.2843(4) 0.0424(15) Uani 1 1 d . . .
H14 H 0.6395 0.4974 0.3015 0.051 Uiso 1 1 calc R . .
C15 C 0.56561(16) 0.5777(3) 0.2553(5) 0.0326(9) Uani 1 1 d . . .
C16 C 0.54601(19) 0.6765(3) 0.2330(4) 0.0403(14) Uani 1 1 d . . .
H16 H 0.5058 0.6893 0.2156 0.048 Uiso 1 1 calc R . .
C17 C 0.58678(17) 0.7551(3) 0.2371(5) 0.0375(12) Uani 1 1 d . . .
H17 H 0.5733 0.8213 0.2207 0.045 Uiso 1 1 calc R . .
N1 N 0.64459(13) 0.7420(2) 0.2633(5) 0.0326(8) Uani 1 1 d . . .
N2 N 0.52724(12) 0.4893(2) 0.2559(4) 0.0384(8) Uani 1 1 d . . .
O1 O 0.72121(14) 1.0636(2) 0.1615(3) 0.0467(9) Uani 1 1 d . . .
O1W O 0.72628(16) 0.9248(2) 0.4046(3) 0.0546(9) Uani 1 1 d . . .
H1WB H 0.7385 0.8761 0.4482 0.066 Uiso 1 1 d R . .
H1WA H 0.7185 0.9851 0.4287 0.066 Uiso 1 1 d R . .
O2 O 0.64044(13) 0.9721(2) 0.2054(3) 0.0458(9) Uani 1 1 d . . .
O2W O 0.69495(16) 0.1096(3) 0.4782(3) 0.0672(11) Uani 1 1 d . . .
H2WA H 0.7325 0.1127 0.4922 0.081 Uiso 1 1 d R . .
H2WB H 0.6805 0.1595 0.4391 0.081 Uiso 1 1 d R . .
O3 O 0.75931(14) 0.8271(2) 0.1250(3) 0.0493(9) Uani 1 1 d . . .
O4 O 0.79176(16) 0.7591(3) 0.2878(3) 0.0537(12) Uani 1 1 d . . .

loop_
_atom_site_aniso_label
_atom_site_aniso_U_11
_atom_site_aniso_U_22
_atom_site_aniso_U_33
_atom_site_aniso_U_23
_atom_site_aniso_U_13
_atom_site_aniso_U_12
Zn1 0.02471(19) 0.0251(2) 0.0485(3) 0.0025(4) 0.0026(4) -0.0021(2)
C1 0.034(3) 0.029(3) 0.037(3) -0.008(2) -0.006(2) 0.006(2)
C2 0.032(2) 0.023(2) 0.032(2) -0.005(2) 0.000(2) 0.005(2)
C3 0.028(2) 0.024(2) 0.034(2) -0.0019(19) 0.000(2) 0.000(2)
C4 0.033(3) 0.024(2) 0.045(3) -0.001(2) -0.003(2) -0.001(2)
C5 0.036(3) 0.024(3) 0.041(3) -0.005(2) -0.006(3) 0.003(2)
C6 0.045(3) 0.028(3) 0.068(4) 0.004(3) -0.011(3) 0.010(3)
C7 0.043(3) 0.041(3) 0.084(5) -0.003(3) -0.024(3) 0.010(3)
C8 0.030(3) 0.050(3) 0.072(4) -0.010(3) -0.015(3) 0.009(3)
C9 0.038(3) 0.031(3) 0.047(3) -0.007(3) -0.009(3) -0.007(3)
C10 0.030(3) 0.027(2) 0.038(3) -0.006(2) -0.003(2) 0.002(2)
C11 0.030(2) 0.026(2) 0.039(3) -0.007(2) -0.001(2) -0.004(2)
C12 0.034(3) 0.020(2) 0.046(4) -0.011(2) 0.009(3) -0.013(2)
C13 0.023(2) 0.032(2) 0.064(5) 0.007(2) 0.004(2) -0.0028(19)
C14 0.038(2) 0.028(2) 0.061(5) 0.006(2) 0.002(3) -0.002(2)
C15 0.037(2) 0.0296(19) 0.031(2) -0.004(3) -0.001(4) -0.0116(18)
C16 0.033(2) 0.038(2) 0.049(4) 0.011(2) -0.012(3) -0.009(2)
C17 0.034(2) 0.0272(19) 0.051(4) 0.007(3) -0.006(3) -0.0078(18)
N1 0.0289(17) 0.0277(16) 0.041(2) 0.001(2) -0.001(2) -0.0040(13)
N2 0.0397(16) 0.0317(16) 0.0439(19) -0.005(3) 0.005(3) -0.0130(16)
O1 0.0312(19) 0.0369(18) 0.072(3) 0.0064(17) 0.0047(16) 0.0050(16)
O1W 0.078(2) 0.0270(17) 0.059(2) 0.0035(16) -0.020(2) 0.0066(18)
O2 0.0395(18) 0.0265(16) 0.071(3) 0.0112(14) -0.0038(16) -0.0015(14)
O2W 0.067(2) 0.056(2) 0.079(3) -0.007(2) -0.013(2) 0.012(2)
O3 0.0399(19) 0.0325(17) 0.076(3) 0.0182(18) 0.0175(19) 0.0117(16)
O4 0.042(2) 0.070(3) 0.049(3) -0.0130(18) 0.0146(18) -0.0106(19)

loop_
_atom_type_symbol
_atom_type_description
_atom_type_scat_dispersion_real
_atom_type_scat_dispersion_imag
_atom_type_scat_source
C C 0.0033 0.0016 'International Tables Vol C Tables 4.2.6.8 and 6.1.1.4'
H H 0.0000 0.0000 'International Tables Vol C Tables 4.2.6.8 and 6.1.1.4'
N N 0.0061 0.0033 'International Tables Vol C Tables 4.2.6.8 and 6.1.1.4'
O O 0.0106 0.0060 'International Tables Vol C Tables 4.2.6.8 and 6.1.1.4'
Zn Zn 0.2839 1.4301 'International Tables Vol C Tables 4.2.6.8 and 6.1.1.4'

loop_
_geom_angle_atom_site_label_1
_geom_angle_atom_site_label_2
_geom_angle_atom_site_label_3
_geom_angle
_geom_angle_site_symmetry_1
_geom_angle_site_symmetry_3
_geom_angle_publ_flag
O1W Zn1 O2 100.76(13) . . ?
O1W Zn1 O3 123.19(15) . . ?
O2 Zn1 O3 114.16(14) . . ?
O1W Zn1 N1 115.40(18) . . ?
O2 Zn1 N1 98.73(12) . . ?
O3 Zn1 N1 102.33(15) . . ?
O1 C1 O2 123.8(4) . . ?
O1 C1 C2 119.4(4) . . ?
O2 C1 C2 116.8(4) . . ?
C11 C2 C3 118.5(4) . . ?
C11 C2 C1 120.1(4) . . ?
C3 C2 C1 121.0(4) . . ?
C4 C3 C2 119.7(4) . . ?
C4 C3 C12 118.8(4) . 4_655 ?
C2 C3 C12 121.2(4) . 4_655 ?
C3 C4 C5 122.4(4) . . ?
C3 C4 H4 118.8 . . ?
C5 C4 H4 118.8 . . ?
C6 C5 C4 122.7(5) . . ?
C6 C5 C10 119.1(4) . . ?
C4 C5 C10 118.1(4) . . ?
C7 C6 C5 121.4(5) . . ?
C7 C6 H6 119.3 . . ?
C5 C6 H6 119.3 . . ?
C6 C7 C8 118.7(5) . . ?
C6 C7 H7 120.6 . . ?
C8 C7 H7 120.6 . . ?
C9 C8 C7 121.2(5) . . ?
C9 C8 H8 119.4 . . ?
C7 C8 H8 119.4 . . ?
C8 C9 C10 121.7(5) . . ?
C8 C9 H9 119.2 . . ?
C10 C9 H9 119.2 . . ?
C11 C10 C5 118.4(4) . . ?
C11 C10 C9 123.8(4) . . ?
C5 C10 C9 117.8(4) . . ?
C2 C11 C10 122.7(4) . . ?
C2 C11 H11 118.6 . . ?
C10 C11 H11 118.6 . . ?
O4 C12 O3 121.9(5) . . ?
O4 C12 C3 120.2(5) . 4_645 ?
O3 C12 C3 117.6(4) . 4_645 ?
N1 C13 C14 122.8(4) . . ?
N1 C13 H13 118.6 . . ?
C14 C13 H13 118.6 . . ?
C15 C14 C13 118.8(4) . . ?
C15 C14 H14 120.6 . . ?
C13 C14 H14 120.6 . . ?
C14 C15 C16 118.5(4) . . ?
C14 C15 N2 117.2(3) . . ?
C16 C15 N2 124.2(3) . . ?
C17 C16 C15 118.8(4) . . ?
C17 C16 H16 120.6 . . ?
C15 C16 H16 120.6 . . ?
N1 C17 C16 123.4(4) . . ?
N1 C17 H17 118.3 . . ?
C16 C17 H17 118.3 . . ?
C17 N1 C13 117.6(3) . . ?
C17 N1 Zn1 117.9(3) . . ?
C13 N1 Zn1 124.4(3) . . ?
N2 N2 C15 113.6(4) 2_665 . ?
Zn1 O1W H1WB 109.2 . . ?
Zn1 O1W H1WA 125.0 . . ?
H1WB O1W H1WA 124.2 . . ?
C1 O2 Zn1 111.1(3) . . ?
H2WA O2W H2WB 115.6 . . ?
C12 O3 Zn1 101.4(3) . . ?

loop_
_geom_bond_atom_site_label_1
_geom_bond_atom_site_label_2
_geom_bond_distance
_geom_bond_site_symmetry_2
_geom_bond_publ_flag
Zn1 O1W 1.957(3) . ?
Zn1 O2 1.979(3) . ?
Zn1 O3 2.038(3) . ?
Zn1 N1 2.064(3) . ?
C1 O1 1.238(5) . ?
C1 O2 1.268(5) . ?
C1 C2 1.509(5) . ?
C2 C11 1.366(6) . ?
C2 C3 1.433(5) . ?
C3 C4 1.359(6) . ?
C3 C12 1.495(6) 4_655 ?
C4 C5 1.415(6) . ?
C4 H4 0.9300 . ?
C5 C6 1.404(7) . ?
C5 C10 1.420(7) . ?
C6 C7 1.377(7) . ?
C6 H6 0.9300 . ?
C7 C8 1.409(7) . ?
C7 H7 0.9300 . ?
C8 C9 1.338(7) . ?
C8 H8 0.9300 . ?
C9 C10 1.420(6) . ?
C9 H9 0.9300 . ?
C10 C11 1.412(6) . ?
C11 H11 0.9300 . ?
C12 O4 1.234(6) . ?
C12 O3 1.263(6) . ?
C12 C3 1.495(6) 4_645 ?
C13 N1 1.337(5) . ?
C13 C14 1.379(5) . ?
C13 H13 0.9300 . ?
C14 C15 1.377(5) . ?
C14 H14 0.9300 . ?
C15 C16 1.381(5) . ?
C15 N2 1.431(4) . ?
C16 C17 1.367(5) . ?
C16 H16 0.9300 . ?
C17 N1 1.329(5) . ?
C17 H17 0.9300 . ?
N2 N2 1.241(5) 2_665 ?
O1W H1WB 0.8500 . ?
O1W H1WA 0.8499 . ?
O2W H2WA 0.8501 . ?
O2W H2WB 0.8500 . ?

loop_
_geom_torsion_atom_site_label_1
_geom_torsion_atom_site_label_2
_geom_torsion_atom_site_label_3
_geom_torsion_atom_site_label_4
_geom_torsion
_geom_torsion_site_symmetry_1
_geom_torsion_site_symmetry_2
_geom_torsion_site_symmetry_3
_geom_torsion_site_symmetry_4
_geom_torsion_publ_flag
O1 C1 C2 C11 150.0(4) . . . . ?
O2 C1 C2 C11 -27.4(6) . . . . ?
O1 C1 C2 C3 -22.8(6) . . . . ?
O2 C1 C2 C3 159.9(4) . . . . ?
C11 C2 C3 C4 -3.0(6) . . . . ?
C1 C2 C3 C4 169.9(4) . . . . ?
C11 C2 C3 C12 170.1(4) . . . 4_655 ?
C1 C2 C3 C12 -17.1(6) . . . 4_655 ?
C2 C3 C4 C5 1.1(7) . . . . ?
C12 C3 C4 C5 -172.1(4) 4_655 . . . ?
C3 C4 C5 C6 179.7(5) . . . . ?
C3 C4 C5 C10 1.7(6) . . . . ?
C4 C5 C6 C7 -176.9(5) . . . . ?
C10 C5 C6 C7 1.0(8) . . . . ?
C5 C6 C7 C8 -0.4(9) . . . . ?
C6 C7 C8 C9 -0.5(9) . . . . ?
C7 C8 C9 C10 0.8(8) . . . . ?
C6 C5 C10 C11 179.4(5) . . . . ?
C4 C5 C10 C11 -2.6(6) . . . . ?
C6 C5 C10 C9 -0.7(7) . . . . ?
C4 C5 C10 C9 177.3(4) . . . . ?
C8 C9 C10 C11 179.7(5) . . . . ?
C8 C9 C10 C5 -0.2(7) . . . . ?
C3 C2 C11 C10 2.1(6) . . . . ?
C1 C2 C11 C10 -170.8(4) . . . . ?
C5 C10 C11 C2 0.7(6) . . . . ?
C9 C10 C11 C2 -179.2(5) . . . . ?
N1 C13 C14 C15 0.0(8) . . . . ?
C13 C14 C15 C16 -1.5(8) . . . . ?
C13 C14 C15 N2 -178.4(4) . . . . ?
C14 C15 C16 C17 2.0(8) . . . . ?
N2 C15 C16 C17 178.7(5) . . . . ?
C15 C16 C17 N1 -1.1(8) . . . . ?
C16 C17 N1 C13 -0.4(8) . . . . ?
C16 C17 N1 Zn1 175.8(4) . . . . ?
C14 C13 N1 C17 0.9(8) . . . . ?
C14 C13 N1 Zn1 -175.0(4) . . . . ?
O1W Zn1 N1 C17 106.8(4) . . . . ?
O2 Zn1 N1 C17 0.4(4) . . . . ?
O3 Zn1 N1 C17 -116.8(4) . . . . ?
O1W Zn1 N1 C13 -77.3(5) . . . . ?
O2 Zn1 N1 C13 176.3(4) . . . . ?
O3 Zn1 N1 C13 59.1(5) . . . . ?
C14 C15 N2 N2 164.3(4) . . . 2_665 ?
C16 C15 N2 N2 -12.5(6) . . . 2_665 ?
O1 C1 O2 Zn1 1.9(6) . . . . ?
C2 C1 O2 Zn1 179.1(3) . . . . ?
O1W Zn1 O2 C1 76.2(3) . . . . ?
O3 Zn1 O2 C1 -57.9(3) . . . . ?
N1 Zn1 O2 C1 -165.7(3) . . . . ?
O4 C12 O3 Zn1 2.1(6) . . . . ?
C3 C12 O3 Zn1 -172.1(3) 4_645 . . . ?
O1W Zn1 O3 C12 47.3(3) . . . . ?
O2 Zn1 O3 C12 169.9(2) . . . . ?
N1 Zn1 O3 C12 -84.6(3) . . . . ?
